data_2225643
loop_
_publ_author_name
'Ali, Abdulaziz'
'Abdullah, Norbani'
'Maah, Mohd Jamil'
'Lo, Kong Mun'

_publ_section_title
;
 {6,6'-Dibromo-4,4'-dichloro-2,2'-[<i>o</i>-phenylenebis(nitrilomethylidyne)]diphenolato}nickel(II)
;
_journal_coeditor_code LH5011
_journal_issue 4
_journal_name_full 'Acta Crystallographica Section E'
_journal_page_first m458
_journal_paper_doi 10.1107/S1600536810010949
_journal_volume 66
_journal_year 2010
_chemical_formula_iupac '[Ni (C20 H10 Br2 Cl2 N2 O2)]'
_chemical_formula_moiety 'C20 H10 Br2 Cl2 N2 Ni O2'
_chemical_formula_sum 'C20 H10 Br2 Cl2 N2 Ni O2'
_chemical_formula_weight 599.73
_chemical_name_systematic
;
{6,6'-Dibromo-4,4'-dichloro-2,2'-[<i>o</i>-
phenylenebis(nitrilomethylidyne)]diphenolato}nickel(II)
;
_space_group_IT_number 14
_symmetry_cell_setting monoclinic
_symmetry_space_group_name_Hall '-P 2ybc'
_symmetry_space_group_name_H-M 'P 1 21/c 1'
_atom_sites_solution_hydrogens geom
_atom_sites_solution_primary direct
_atom_sites_solution_secondary difmap
_audit_creation_method SHELXL-97
_cell_angle_alpha 90.00
_cell_angle_beta 102.1010(10)
_cell_angle_gamma 90.00
_cell_formula_units_Z 4
_cell_length_a 10.4289(2)
_cell_length_b 9.2712(2)
_cell_length_c 20.6731(4)
_cell_measurement_reflns_used 2542
_cell_measurement_temperature 296(2)
_cell_measurement_theta_max 22.75
_cell_measurement_theta_min 2.52
_cell_volume 1954.43(7)
_computing_cell_refinement 'SAINT (Bruker, 2008)'
_computing_data_collection 'APEX2 (Bruker, 2008)'
_computing_data_reduction 'SAINT (Bruker, 2008)'
_computing_molecular_graphics 'X-SEED (Barbour, 2001)'
_computing_publication_material 'publCIF (Westrip, 2010)'
_computing_structure_refinement 'SHELXL97 (Sheldrick, 2008)'
_computing_structure_solution 'SHELXS97 (Sheldrick, 2008)'
_diffrn_ambient_temperature 296(2)
_diffrn_measured_fraction_theta_full 1.000
_diffrn_measured_fraction_theta_max 1.000
_diffrn_measurement_device_type 'Bruker APEXII CCD area-detector'
_diffrn_measurement_method '\w scans'
_diffrn_radiation_monochromator graphite
_diffrn_radiation_source 'fine-focus sealed tube'
_diffrn_radiation_type MoK\a
_diffrn_radiation_wavelength 0.71073
_diffrn_reflns_av_R_equivalents 0.0602
_diffrn_reflns_av_sigmaI/netI 0.0576
_diffrn_reflns_limit_h_max 13
_diffrn_reflns_limit_h_min -13
_diffrn_reflns_limit_k_max 12
_diffrn_reflns_limit_k_min -12
_diffrn_reflns_limit_l_max 25
_diffrn_reflns_limit_l_min -26
_diffrn_reflns_number 18381
_diffrn_reflns_theta_full 27.50
_diffrn_reflns_theta_max 27.50
_diffrn_reflns_theta_min 2.00
_exptl_absorpt_coefficient_mu 5.376
_exptl_absorpt_correction_T_max 0.6155
_exptl_absorpt_correction_T_min 0.2223
_exptl_absorpt_correction_type multi-scan
_exptl_absorpt_process_details '(SADABS; Sheldrick, 1996)'
_exptl_crystal_colour red
_exptl_crystal_density_diffrn 2.038
_exptl_crystal_density_method 'not measured'
_exptl_crystal_description tube
_exptl_crystal_F_000 1168
_exptl_crystal_size_max 0.40
_exptl_crystal_size_mid 0.10
_exptl_crystal_size_min 0.10
_refine_diff_density_max 0.622
_refine_diff_density_min -0.456
_refine_ls_extinction_method none
_refine_ls_goodness_of_fit_ref 0.986
_refine_ls_hydrogen_treatment mixed
_refine_ls_matrix_type full
_refine_ls_number_parameters 302
_refine_ls_number_reflns 4487
_refine_ls_number_restraints 0
_refine_ls_restrained_S_all 0.986
_refine_ls_R_factor_all 0.0744
_refine_ls_R_factor_gt 0.0377
_refine_ls_shift/su_max 0.000
_refine_ls_shift/su_mean 0.000
_refine_ls_structure_factor_coef Fsqd
_refine_ls_weighting_details 'calc w=1/[\s^2^(Fo^2^)+(0.0337P)^2^] where P=(Fo^2^+2Fc^2^)/3'
_refine_ls_weighting_scheme calc
_refine_ls_wR_factor_gt 0.0732
_refine_ls_wR_factor_ref 0.0852
_reflns_number_gt 2921
_reflns_number_total 4487
_reflns_threshold_expression I>2\s(I)
_cod_data_source_file lh5011.cif
_cod_data_source_block I
_cod_depositor_comments
;
The following automatic conversions were performed:
'_symmetry_cell_setting' value 'Monoclinic' changed to 'monoclinic'
according to '/home/saulius/struct/CIF-dictionaries/cif_core.dic'
dictionary named 'cif_core.dic' version 2.4.1 from
2010-06-29.

'_exptl_absorpt_correction_type' value 'Multi-scan' changed
to 'multi-scan' according to
'/home/saulius/struct/CIF-dictionaries/cif_core.dic' dictionary named
'cif_core.dic' version 2.4.1 from 2010-06-29.

Automatic conversion script
Id: cif_fix_enum 1527 2010-12-29 10:47:43Z saulius 
;
_cod_original_sg_symbol_H-M 'P 21/c'
_cod_database_code 2225643
_cod_database_fobs_code 2225643

loop_
_symmetry_equiv_pos_as_xyz
'x, y, z'
'-x, y+1/2, -z+1/2'
'-x, -y, -z'
'x, -y-1/2, z-1/2'

loop_
_atom_site_type_symbol
_atom_site_label
_atom_site_fract_x
_atom_site_fract_y
_atom_site_fract_z
_atom_site_U_iso_or_equiv
_atom_site_adp_type
_atom_site_calc_flag
_atom_site_refinement_flags
_atom_site_occupancy
_atom_site_disorder_assembly
_atom_site_disorder_group
Ni Ni1 0.42858(4) 0.82303(5) 0.00079(2) 0.03697(13) Uani d . 1 . .
Br Br2 0.81519(4) 0.64578(5) 0.13971(2) 0.05814(14) Uani d . 1 . .
Br Br1 0.53750(4) 0.96193(5) 0.22642(2) 0.06178(15) Uani d . 1 . .
Cl Cl2 0.88192(10) 0.28706(11) -0.06471(6) 0.0600(3) Uani d . 1 . .
Cl Cl1 0.13100(12) 1.35240(12) 0.17562(7) 0.0714(3) Uani d . 1 . .
C C15 0.6015(3) 0.5754(4) -0.05020(18) 0.0378(8) Uani d . 1 . .
O O2 0.4438(2) 0.9051(3) 0.08286(12) 0.0459(6) Uani d . 1 . .
C C16 0.6762(4) 0.4667(4) -0.0737(2) 0.0447(9) Uani d . 1 . .
N N1 0.2791(3) 0.9255(3) -0.03805(15) 0.0394(7) Uani d . 1 . .
C C14 0.4875(4) 0.6290(4) -0.0939(2) 0.0429(9) Uani d . 1 . .
C C20 0.6425(3) 0.6305(4) 0.01441(18) 0.0382(8) Uani d . 1 . .
C C17 0.7884(4) 0.4177(4) -0.0343(2) 0.0442(9) Uani d . 1 . .
C C1 0.3679(4) 1.0010(4) 0.10100(19) 0.0418(9) Uani d . 1 . .
O O1 0.5802(2) 0.7289(3) 0.03987(12) 0.0418(6) Uani d . 1 . .
N N2 0.4122(3) 0.7309(3) -0.08005(14) 0.0372(7) Uani d . 1 . .
C C5 0.1859(4) 1.1734(4) 0.0825(2) 0.0493(10) Uani d . 1 . .
C C19 0.7597(3) 0.5726(4) 0.05273(18) 0.0409(9) Uani d . 1 . .
C C2 0.3932(4) 1.0453(4) 0.16778(19) 0.0434(9) Uani d . 1 . .
C C13 0.3023(4) 0.7792(4) -0.12826(18) 0.0424(9) Uani d . 1 . .
C C11 0.1575(5) 0.7925(5) -0.2344(2) 0.0615(13) Uani d . 1 . .
C C9 0.1218(4) 0.9484(5) -0.1469(2) 0.0548(11) Uani d . 1 . .
C C10 0.0866(5) 0.9001(5) -0.2110(2) 0.0617(12) Uani d . 1 . .
C C8 0.2305(4) 0.8878(4) -0.10542(18) 0.0435(9) Uani d . 1 . .
C C18 0.8314(4) 0.4705(4) 0.0289(2) 0.0451(10) Uani d . 1 . .
C C7 0.2236(4) 1.0247(4) -0.0091(2) 0.0446(10) Uani d . 1 . .
C C3 0.3200(4) 1.1484(4) 0.1905(2) 0.0479(10) Uani d . 1 . .
C C4 0.2165(4) 1.2134(4) 0.1466(2) 0.0511(10) Uani d . 1 . .
C C6 0.2602(3) 1.0669(4) 0.05861(19) 0.0418(9) Uani d . 1 . .
C C12 0.2644(4) 0.7316(5) -0.1927(2) 0.0559(11) Uani d . 1 . .
H H14 0.471(3) 0.581(3) -0.1363(16) 0.028(8) Uiso d . 1 . .
H H3 0.341(3) 1.177(4) 0.2365(19) 0.052(11) Uiso d . 1 . .
H H16 0.643(3) 0.431(4) -0.1153(19) 0.045(11) Uiso d . 1 . .
H H18 0.901(4) 0.432(4) 0.0531(19) 0.049(12) Uiso d . 1 . .
H H7 0.155(3) 1.070(4) -0.0322(17) 0.039(10) Uiso d . 1 . .
H H11 0.125(5) 0.765(5) -0.279(3) 0.097(17) Uiso d . 1 . .
H H10 0.023(4) 0.947(4) -0.239(2) 0.057(12) Uiso d . 1 . .
H H5 0.120(3) 1.212(4) 0.0547(19) 0.044(11) Uiso d . 1 . .
H H9 0.066(4) 1.023(4) -0.132(2) 0.069(13) Uiso d . 1 . .
H H12 0.310(4) 0.651(5) -0.210(2) 0.085(16) Uiso d . 1 . .

loop_
_atom_site_aniso_label
_atom_site_aniso_U_11
_atom_site_aniso_U_22
_atom_site_aniso_U_33
_atom_site_aniso_U_12
_atom_site_aniso_U_13
_atom_site_aniso_U_23
Ni1 0.0367(3) 0.0410(3) 0.0324(3) -0.0011(2) 0.0056(2) 0.0021(2)
Br2 0.0541(3) 0.0737(3) 0.0418(3) 0.0081(2) -0.00089(19) -0.0011(2)
Br1 0.0653(3) 0.0779(3) 0.0398(3) 0.0091(2) 0.0058(2) 0.0018(2)
Cl2 0.0570(7) 0.0536(6) 0.0746(8) 0.0071(5) 0.0256(6) -0.0057(5)
Cl1 0.0824(8) 0.0545(7) 0.0866(9) 0.0122(6) 0.0392(7) -0.0079(6)
C15 0.039(2) 0.040(2) 0.035(2) -0.0059(16) 0.0088(17) 0.0009(16)
O2 0.0452(15) 0.0519(16) 0.0387(15) 0.0094(12) 0.0044(12) -0.0038(12)
C16 0.043(2) 0.048(2) 0.044(3) -0.0076(18) 0.010(2) -0.0020(19)
N1 0.0404(17) 0.0384(17) 0.0381(18) -0.0021(14) 0.0051(14) 0.0054(14)
C14 0.048(2) 0.050(2) 0.032(2) -0.0087(19) 0.0099(18) -0.0027(18)
C20 0.035(2) 0.042(2) 0.039(2) -0.0052(16) 0.0125(17) 0.0050(17)
C17 0.047(2) 0.040(2) 0.051(3) -0.0036(17) 0.023(2) 0.0005(18)
C1 0.046(2) 0.036(2) 0.046(2) -0.0070(17) 0.0151(19) 0.0036(17)
O1 0.0373(14) 0.0513(15) 0.0356(15) 0.0052(11) 0.0048(11) -0.0009(12)
N2 0.0344(17) 0.0429(17) 0.0332(17) -0.0024(13) 0.0049(13) 0.0026(13)
C5 0.046(3) 0.043(2) 0.058(3) 0.0019(19) 0.010(2) 0.006(2)
C19 0.038(2) 0.044(2) 0.042(2) -0.0051(17) 0.0102(17) 0.0042(17)
C2 0.048(2) 0.046(2) 0.039(2) -0.0016(17) 0.0152(18) 0.0053(18)
C13 0.044(2) 0.049(2) 0.033(2) -0.0080(17) 0.0054(17) 0.0059(17)
C11 0.067(3) 0.076(3) 0.034(3) -0.010(2) -0.007(2) 0.003(2)
C9 0.055(3) 0.055(3) 0.047(3) 0.000(2) -0.005(2) 0.007(2)
C10 0.060(3) 0.064(3) 0.051(3) -0.006(2) -0.010(2) 0.011(2)
C8 0.045(2) 0.047(2) 0.037(2) -0.0087(17) 0.0019(18) 0.0066(17)
C18 0.036(2) 0.047(2) 0.053(3) 0.0006(18) 0.009(2) 0.007(2)
C7 0.040(2) 0.041(2) 0.050(3) 0.0021(18) 0.002(2) 0.0094(19)
C3 0.055(3) 0.049(2) 0.043(3) -0.009(2) 0.019(2) -0.004(2)
C4 0.056(3) 0.042(2) 0.062(3) -0.0010(18) 0.028(2) -0.003(2)
C6 0.039(2) 0.039(2) 0.047(2) -0.0020(16) 0.0074(18) 0.0003(17)
C12 0.059(3) 0.065(3) 0.041(3) -0.003(2) 0.004(2) -0.003(2)

loop_
_atom_type_symbol
_atom_type_description
_atom_type_scat_dispersion_real
_atom_type_scat_dispersion_imag
_atom_type_scat_source
C C 0.0033 0.0016 'International Tables Vol C Tables 4.2.6.8 and 6.1.1.4'
H H 0.0000 0.0000 'International Tables Vol C Tables 4.2.6.8 and 6.1.1.4'
N N 0.0061 0.0033 'International Tables Vol C Tables 4.2.6.8 and 6.1.1.4'
O O 0.0106 0.0060 'International Tables Vol C Tables 4.2.6.8 and 6.1.1.4'
Br Br -0.2901 2.4595 'International Tables Vol C Tables 4.2.6.8 and 6.1.1.4'
Cl Cl 0.1484 0.1585 'International Tables Vol C Tables 4.2.6.8 and 6.1.1.4'
Ni Ni 0.3393 1.1124 'International Tables Vol C Tables 4.2.6.8 and 6.1.1.4'

loop_
_geom_angle_atom_site_label_1
_geom_angle_atom_site_label_2
_geom_angle_atom_site_label_3
_geom_angle_site_symmetry_1
_geom_angle_site_symmetry_3
_geom_angle
_geom_angle_publ_flag
O2 Ni1 O1 . . 83.74(11) ?
O2 Ni1 N2 . . 176.99(12) ?
O1 Ni1 N2 . . 94.91(12) ?
O2 Ni1 N1 . . 95.14(12) ?
O1 Ni1 N1 . . 177.58(12) ?
N2 Ni1 N1 . . 86.31(13) ?
C20 C15 C16 . . 120.1(3) ?
C20 C15 C14 . . 121.4(3) ?
C16 C15 C14 . . 118.4(3) ?
C1 O2 Ni1 . . 127.7(2) ?
C17 C16 C15 . . 119.9(4) ?
C17 C16 H16 . . 123(2) ?
C15 C16 H16 . . 117(2) ?
C7 N1 C8 . . 121.6(3) ?
C7 N1 Ni1 . . 125.3(3) ?
C8 N1 Ni1 . . 113.1(2) ?
N2 C14 C15 . . 125.2(4) ?
N2 C14 H14 . . 122.3(18) ?
C15 C14 H14 . . 112.5(18) ?
O1 C20 C15 . . 124.2(3) ?
O1 C20 C19 . . 119.2(3) ?
C15 C20 C19 . . 116.6(3) ?
C16 C17 C18 . . 121.2(4) ?
C16 C17 Cl2 . . 119.4(3) ?
C18 C17 Cl2 . . 119.4(3) ?
O2 C1 C6 . . 124.9(4) ?
O2 C1 C2 . . 118.8(3) ?
C6 C1 C2 . . 116.3(3) ?
C20 O1 Ni1 . . 127.9(2) ?
C14 N2 C13 . . 120.6(3) ?
C14 N2 Ni1 . . 126.1(3) ?
C13 N2 Ni1 . . 113.2(2) ?
C4 C5 C6 . . 120.2(4) ?
C4 C5 H5 . . 122(2) ?
C6 C5 H5 . . 118(2) ?
C18 C19 C20 . . 122.4(4) ?
C18 C19 Br2 . . 120.7(3) ?
C20 C19 Br2 . . 116.8(3) ?
C3 C2 C1 . . 122.4(4) ?
C3 C2 Br1 . . 119.5(3) ?
C1 C2 Br1 . . 118.0(3) ?
C12 C13 C8 . . 119.5(4) ?
C12 C13 N2 . . 126.9(4) ?
C8 C13 N2 . . 113.6(3) ?
C12 C11 C10 . . 119.7(4) ?
C12 C11 H11 . . 125(3) ?
C10 C11 H11 . . 115(3) ?
C10 C9 C8 . . 118.8(4) ?
C10 C9 H9 . . 118(3) ?
C8 C9 H9 . . 123(3) ?
C9 C10 C11 . . 121.1(5) ?
C9 C10 H10 . . 118(3) ?
C11 C10 H10 . . 120(3) ?
C9 C8 C13 . . 120.6(4) ?
C9 C8 N1 . . 125.6(4) ?
C13 C8 N1 . . 113.7(3) ?
C19 C18 C17 . . 119.7(4) ?
C19 C18 H18 . . 122(3) ?
C17 C18 H18 . . 118(3) ?
N1 C7 C6 . . 126.4(4) ?
N1 C7 H7 . . 118(2) ?
C6 C7 H7 . . 115(2) ?
C2 C3 C4 . . 119.4(4) ?
C2 C3 H3 . . 120(2) ?
C4 C3 H3 . . 120(2) ?
C5 C4 C3 . . 120.9(4) ?
C5 C4 Cl1 . . 120.5(3) ?
C3 C4 Cl1 . . 118.6(3) ?
C5 C6 C1 . . 120.7(4) ?
C5 C6 C7 . . 118.9(4) ?
C1 C6 C7 . . 120.3(3) ?
C11 C12 C13 . . 120.2(4) ?
C11 C12 H12 . . 118(3) ?
C13 C12 H12 . . 122(3) ?

loop_
_geom_bond_atom_site_label_1
_geom_bond_atom_site_label_2
_geom_bond_site_symmetry_2
_geom_bond_distance
_geom_bond_publ_flag
Ni1 O2 . 1.836(2) ?
Ni1 O1 . 1.838(2) ?
Ni1 N2 . 1.853(3) ?
Ni1 N1 . 1.858(3) ?
Br2 C19 . 1.895(4) ?
Br1 C2 . 1.888(4) ?
Cl2 C17 . 1.752(4) ?
Cl1 C4 . 1.744(4) ?
C15 C20 . 1.410(5) ?
C15 C16 . 1.420(5) ?
C15 C14 . 1.424(5) ?
O2 C1 . 1.297(4) ?
C16 C17 . 1.356(5) ?
C16 H16 . 0.92(4) ?
N1 C7 . 1.297(5) ?
N1 C8 . 1.422(5) ?
C14 N2 . 1.298(5) ?
C14 H14 . 0.97(3) ?
C20 O1 . 1.294(4) ?
C20 C19 . 1.416(5) ?
C17 C18 . 1.379(5) ?
C1 C6 . 1.411(5) ?
C1 C2 . 1.411(5) ?
N2 C13 . 1.424(4) ?
C5 C4 . 1.349(6) ?
C5 C6 . 1.407(5) ?
C5 H5 . 0.87(3) ?
C19 C18 . 1.362(5) ?
C2 C3 . 1.367(5) ?
C13 C12 . 1.381(5) ?
C13 C8 . 1.394(5) ?
C11 C12 . 1.379(6) ?
C11 C10 . 1.388(7) ?
C11 H11 . 0.95(5) ?
C9 C10 . 1.372(6) ?
C9 C8 . 1.389(5) ?
C9 H9 . 0.99(4) ?
C10 H10 . 0.89(4) ?
C18 H18 . 0.87(4) ?
C7 C6 . 1.426(5) ?
C7 H7 . 0.87(3) ?
C3 C4 . 1.393(6) ?
C3 H3 . 0.97(4) ?
C12 H12 . 0.99(4) ?
